data_2243004
loop_
_publ_author_name
'Peloquin, Andrew J.'
'Corley, Cynthia A.'
'Adas, Sonya K.'
'Balaich, Gary J.'
'Iacono, Scott T.'

_publ_section_title
;
 Crystal structures and Hirshfeld surface analysis of a series of
 4-<i>O</i>-arylperfluoropyridines
;
_journal_coeditor_code HB7833
_journal_issue 8
_journal_name_full 'Acta Crystallographica Section E'
_journal_page_first 1102
_journal_page_last 1107
_journal_paper_doi 10.1107/S2056989019009344
_journal_volume 75
_journal_year 2019
_chemical_formula_iupac 'C15 H7 F4 N O'
_chemical_formula_moiety 'C15 H7 F4 N O'
_chemical_formula_sum 'C15 H7 F4 N O'
_chemical_formula_weight 293.22
_chemical_name_systematic
;
2,3,5,6-Tetrafluoro-4-[(naphthalen-2-yl)oxy]pyridine
;
_space_group_crystal_system orthorhombic
_space_group_IT_number 19
_space_group_name_Hall 'P 2ac 2ab'
_space_group_name_H-M_alt 'P 21 21 21'
_symmetry_space_group_name_Hall 'P 2ac 2ab'
_symmetry_space_group_name_H-M 'P 21 21 21'
_atom_sites_solution_hydrogens geom
_atom_sites_solution_primary direct
_cell_angle_alpha 90
_cell_angle_beta 90
_cell_angle_gamma 90
_cell_formula_units_Z 4
_cell_length_a 5.4703(5)
_cell_length_b 9.2548(9)
_cell_length_c 24.109(2)
_cell_measurement_reflns_used 9963
_cell_measurement_temperature 100.(2)
_cell_measurement_theta_max 29.2382
_cell_measurement_theta_min 2.3572
_cell_volume 1220.56(19)
_computing_cell_refinement
;
SAINT (Bruker, 2017)
;
_computing_data_collection
;
APEX3 (Bruker, 2017)
;
_computing_data_reduction
;
SAINT (Bruker, 2017)
;
_computing_molecular_graphics
;
Mercury (Macrae <i>et al.</i>, 2008)
;
_computing_publication_material
;
<i>publCIF</i> (Westrip, 2010)
;
_computing_structure_refinement
;
<i>SHELXL2016/6</i> (Sheldrick, 2015b)
;
_computing_structure_solution
;
SHELXT (Sheldrick, 2015<i>a</i>)
;
_diffrn_ambient_temperature 100.(2)
_diffrn_detector_area_resol_mean 8.3333
_diffrn_measured_fraction_theta_full 0.999
_diffrn_measured_fraction_theta_max 0.999
_diffrn_measurement_device_type 'Bruker SMART APEX CCD'
_diffrn_measurement_method 'Omega Scans'
_diffrn_radiation_monochromator graphite
_diffrn_radiation_type 'Mo K\a'
_diffrn_radiation_wavelength 0.71073
_diffrn_reflns_av_R_equivalents 0.0250
_diffrn_reflns_av_unetI/netI 0.0142
_diffrn_reflns_limit_h_max 7
_diffrn_reflns_limit_h_min -7
_diffrn_reflns_limit_k_max 12
_diffrn_reflns_limit_k_min -12
_diffrn_reflns_limit_l_max 33
_diffrn_reflns_limit_l_min -32
_diffrn_reflns_number 26820
_diffrn_reflns_theta_full 29.11
_diffrn_reflns_theta_max 29.11
_diffrn_reflns_theta_min 2.36
_diffrn_source 'fine focus sealed tube'
_exptl_absorpt_coefficient_mu 0.143
_exptl_absorpt_correction_T_max 0.96
_exptl_absorpt_correction_T_min 0.83
_exptl_absorpt_correction_type multi-scan
_exptl_absorpt_process_details
;
(SADABS; Bruker, 2017)
;
_exptl_crystal_colour colourless
_exptl_crystal_density_diffrn 1.596
_exptl_crystal_density_method 'not measured'
_exptl_crystal_description 'rectangular prism'
_exptl_crystal_F_000 592
_exptl_crystal_size_max 0.536
_exptl_crystal_size_mid 0.357
_exptl_crystal_size_min 0.289
_refine_diff_density_max 0.265
_refine_diff_density_min -0.148
_refine_ls_abs_structure_details
;
Flack <i>x</i> determined using 1255 quotients
[(<i>I</i>^+^)-(<i>I</i>^-^)]/[(<i>I</i>^+^)+(<i>I</i>^-^)]
(Parsons <i>et al.</i>,  2013)
;
_refine_ls_abs_structure_Flack -0.08(14)
_refine_ls_extinction_method none
_refine_ls_goodness_of_fit_ref 1.070
_refine_ls_hydrogen_treatment constr
_refine_ls_matrix_type full
_refine_ls_number_parameters 190
_refine_ls_number_reflns 3296
_refine_ls_number_restraints 0
_refine_ls_restrained_S_all 1.070
_refine_ls_R_factor_all 0.0327
_refine_ls_R_factor_gt 0.0306
_refine_ls_shift/su_max 0.000
_refine_ls_shift/su_mean 0.000
_refine_ls_structure_factor_coef Fsqd
_refine_ls_weighting_details 'w=1/[\s^2^(Fo^2^)+(0.0385P)^2^+0.2387P] where P=(Fo^2^+2Fc^2^)/3'
_refine_ls_weighting_scheme calc
_refine_ls_wR_factor_gt 0.0756
_refine_ls_wR_factor_ref 0.0775
_reflns_number_gt 3149
_reflns_number_total 3296
_reflns_threshold_expression 'I > 2\s(I)'
_cod_data_source_file hb7833sup1.cif
_cod_data_source_block III
_cod_original_cell_volume 1220.6(2)
_cod_database_code 2243004

loop_
_space_group_symop_operation_xyz
'x, y, z'
'-x+1/2, -y, z+1/2'
'-x, y+1/2, -z+1/2'
'x+1/2, -y+1/2, -z'

loop_
_atom_site_type_symbol
_atom_site_label
_atom_site_fract_x
_atom_site_fract_y
_atom_site_fract_z
_atom_site_U_iso_or_equiv
_atom_site_adp_type
_atom_site_calc_flag
_atom_site_occupancy
F F1 0.1901(3) 0.27940(14) 0.13034(5) 0.0479(3) Uani d 1
F F2 0.5809(2) 0.39295(12) 0.18393(4) 0.0389(3) Uani d 1
F F3 0.2850(2) 0.16943(11) 0.34729(4) 0.0312(2) Uani d 1
F F4 -0.0860(2) 0.06445(13) 0.28603(6) 0.0493(3) Uani d 1
O O1 0.6420(2) 0.34634(14) 0.29382(5) 0.0277(3) Uani d 1
N N1 0.0540(3) 0.17233(17) 0.20838(7) 0.0356(3) Uani d 1
C C1 0.2194(4) 0.25229(19) 0.18427(7) 0.0320(4) Uani d 1
C C2 0.4193(3) 0.31157(17) 0.21119(6) 0.0265(3) Uani d 1
C C3 0.4454(3) 0.28847(16) 0.26793(6) 0.0222(3) Uani d 1
C C4 0.2711(3) 0.20160(17) 0.29324(6) 0.0246(3) Uani d 1
C C5 0.0823(3) 0.14819(18) 0.26127(8) 0.0320(4) Uani d 1
C C6 0.6094(3) 0.40005(17) 0.34853(6) 0.0228(3) Uani d 1
C C7 0.7792(3) 0.36372(17) 0.38711(6) 0.0241(3) Uani d 1
H H7 0.908206 0.299232 0.377994 0.029 Uiso calc 1
C C8 0.7619(3) 0.42322(17) 0.44129(6) 0.0226(3) Uani d 1
C C9 0.9344(3) 0.3885(2) 0.48337(7) 0.0285(3) Uani d 1
H H9 1.064542 0.323683 0.475557 0.034 Uiso calc 1
C C10 0.9133(3) 0.4482(2) 0.53513(7) 0.0320(4) Uani d 1
H H10 1.030211 0.425143 0.562892 0.038 Uiso calc 1
C C11 0.7196(4) 0.5437(2) 0.54765(7) 0.0326(4) Uani d 1
H H11 0.707125 0.584129 0.583766 0.039 Uiso calc 1
C C12 0.5492(4) 0.57864(19) 0.50802(7) 0.0294(3) Uani d 1
H H12 0.419415 0.642863 0.516865 0.035 Uiso calc 1
C C13 0.5662(3) 0.51895(17) 0.45372(6) 0.0233(3) Uani d 1
C C14 0.3926(3) 0.55230(17) 0.41174(7) 0.0250(3) Uani d 1
H H14 0.260636 0.615515 0.419906 0.03 Uiso calc 1
C C15 0.4135(3) 0.49422(17) 0.35952(6) 0.0242(3) Uani d 1
H H15 0.298037 0.51716 0.331426 0.029 Uiso calc 1

loop_
_atom_site_aniso_label
_atom_site_aniso_U_11
_atom_site_aniso_U_22
_atom_site_aniso_U_33
_atom_site_aniso_U_12
_atom_site_aniso_U_13
_atom_site_aniso_U_23
F1 0.0678(8) 0.0484(7) 0.0276(5) 0.0196(6) -0.0202(6) -0.0095(5)
F2 0.0582(7) 0.0356(5) 0.0229(4) -0.0087(5) 0.0076(5) 0.0027(4)
F3 0.0379(6) 0.0285(5) 0.0271(5) -0.0018(4) 0.0053(4) 0.0050(4)
F4 0.0365(6) 0.0367(6) 0.0748(9) -0.0157(5) 0.0055(6) -0.0067(6)
O1 0.0237(5) 0.0394(6) 0.0199(5) -0.0060(5) 0.0015(4) -0.0052(5)
N1 0.0318(7) 0.0300(7) 0.0449(8) 0.0049(6) -0.0128(7) -0.0146(6)
C1 0.0416(10) 0.0272(8) 0.0271(8) 0.0118(7) -0.0106(7) -0.0084(6)
C2 0.0358(8) 0.0221(7) 0.0216(7) 0.0024(7) -0.0004(6) -0.0010(5)
C3 0.0234(7) 0.0210(6) 0.0221(7) 0.0008(6) -0.0015(6) -0.0011(5)
C4 0.0267(7) 0.0212(6) 0.0260(7) 0.0015(6) 0.0005(6) 0.0001(6)
C5 0.0261(8) 0.0224(7) 0.0474(10) -0.0016(6) -0.0013(7) -0.0064(7)
C6 0.0228(7) 0.0273(7) 0.0182(6) -0.0047(6) 0.0010(5) -0.0003(6)
C7 0.0192(6) 0.0293(7) 0.0237(6) -0.0001(6) 0.0012(5) -0.0001(6)
C8 0.0200(7) 0.0264(7) 0.0215(6) -0.0026(6) -0.0010(6) 0.0033(5)
C9 0.0230(7) 0.0378(9) 0.0248(7) 0.0001(7) -0.0019(6) 0.0061(6)
C10 0.0306(8) 0.0429(10) 0.0227(7) -0.0051(8) -0.0055(7) 0.0062(7)
C11 0.0396(9) 0.0379(9) 0.0204(7) -0.0058(8) -0.0011(7) -0.0016(6)
C12 0.0333(8) 0.0298(8) 0.0251(7) -0.0003(7) 0.0009(7) -0.0028(6)
C13 0.0246(7) 0.0231(7) 0.0222(7) -0.0034(6) -0.0001(6) 0.0015(5)
C14 0.0250(7) 0.0234(7) 0.0264(7) 0.0018(6) -0.0010(6) 0.0003(6)
C15 0.0237(7) 0.0259(7) 0.0231(7) -0.0016(6) -0.0041(6) 0.0025(5)

loop_
_atom_type_symbol
_atom_type_description
_atom_type_scat_dispersion_real
_atom_type_scat_dispersion_imag
_atom_type_scat_source
C C 0.0033 0.0016 'International Tables Vol C Tables 4.2.6.8 and 6.1.1.4'
H H 0.0000 0.0000 'International Tables Vol C Tables 4.2.6.8 and 6.1.1.4'
F F 0.0171 0.0103 'International Tables Vol C Tables 4.2.6.8 and 6.1.1.4'
N N 0.0061 0.0033 'International Tables Vol C Tables 4.2.6.8 and 6.1.1.4'
O O 0.0106 0.0060 'International Tables Vol C Tables 4.2.6.8 and 6.1.1.4'

loop_
_geom_angle_atom_site_label_1
_geom_angle_atom_site_label_2
_geom_angle_atom_site_label_3
_geom_angle
C3 O1 C6 117.82(12)
C5 N1 C1 116.78(16)
N1 C1 F1 117.23(17)
N1 C1 C2 124.26(16)
F1 C1 C2 118.50(18)
F2 C2 C1 121.05(15)
F2 C2 C3 120.19(16)
C1 C2 C3 118.73(16)
O1 C3 C4 124.90(14)
O1 C3 C2 118.27(15)
C4 C3 C2 116.76(15)
F3 C4 C5 120.43(15)
F3 C4 C3 121.15(14)
C5 C4 C3 118.42(15)
N1 C5 F4 116.90(17)
N1 C5 C4 125.00(17)
F4 C5 C4 118.11(17)
C7 C6 C15 123.10(14)
C7 C6 O1 117.64(14)
C15 C6 O1 119.15(13)
C6 C7 C8 119.25(14)
C6 C7 H7 120.4
C8 C7 H7 120.4
C7 C8 C13 119.05(13)
C7 C8 C9 121.61(15)
C13 C8 C9 119.34(14)
C10 C9 C8 120.20(16)
C10 C9 H9 119.9
C8 C9 H9 119.9
C9 C10 C11 120.68(15)
C9 C10 H10 119.7
C11 C10 H10 119.7
C12 C11 C10 120.51(15)
C12 C11 H11 119.7
C10 C11 H11 119.7
C11 C12 C13 120.26(16)
C11 C12 H12 119.9
C13 C12 H12 119.9
C14 C13 C8 119.22(13)
C14 C13 C12 121.77(15)
C8 C13 C12 119.00(14)
C15 C14 C13 120.81(15)
C15 C14 H14 119.6
C13 C14 H14 119.6
C14 C15 C6 118.57(14)
C14 C15 H15 120.7
C6 C15 H15 120.7

loop_
_geom_bond_atom_site_label_1
_geom_bond_atom_site_label_2
_geom_bond_distance
F1 C1 1.334(2)
F2 C2 1.334(2)
F3 C4 1.3389(18)
F4 C5 1.343(2)
O1 C3 1.3538(19)
O1 C6 1.4209(18)
N1 C5 1.304(3)
N1 C1 1.305(3)
C1 C2 1.385(3)
C2 C3 1.392(2)
C3 C4 1.389(2)
C4 C5 1.380(2)
C6 C7 1.357(2)
C6 C15 1.407(2)
C7 C8 1.421(2)
C7 H7 0.95
C8 C13 1.421(2)
C8 C9 1.422(2)
C9 C10 1.369(2)
C9 H9 0.95
C10 C11 1.413(3)
C10 H10 0.95
C11 C12 1.374(2)
C11 H11 0.95
C12 C13 1.424(2)
C12 H12 0.95
C13 C14 1.421(2)
C14 C15 1.374(2)
C14 H14 0.95
C15 H15 0.95

loop_
_geom_torsion_atom_site_label_1
_geom_torsion_atom_site_label_2
_geom_torsion_atom_site_label_3
_geom_torsion_atom_site_label_4
_geom_torsion
C5 N1 C1 F1 -179.02(15)
C5 N1 C1 C2 0.1(3)
N1 C1 C2 F2 -179.70(15)
F1 C1 C2 F2 -0.6(2)
N1 C1 C2 C3 -1.6(3)
F1 C1 C2 C3 177.43(14)
C6 O1 C3 C4 -39.6(2)
C6 O1 C3 C2 143.33(15)
F2 C2 C3 O1 -2.2(2)
C1 C2 C3 O1 179.72(14)
F2 C2 C3 C4 -179.48(15)
C1 C2 C3 C4 2.4(2)
O1 C3 C4 F3 0.8(2)
C2 C3 C4 F3 177.89(14)
O1 C3 C4 C5 -178.91(15)
C2 C3 C4 C5 -1.8(2)
C1 N1 C5 F4 -179.19(15)
C1 N1 C5 C4 0.6(3)
F3 C4 C5 N1 -179.41(16)
C3 C4 C5 N1 0.3(3)
F3 C4 C5 F4 0.4(2)
C3 C4 C5 F4 -179.88(14)
C3 O1 C6 C7 134.10(15)
C3 O1 C6 C15 -49.6(2)
C15 C6 C7 C8 -0.4(2)
O1 C6 C7 C8 175.80(13)
C6 C7 C8 C13 0.3(2)
C6 C7 C8 C9 179.80(15)
C7 C8 C9 C10 179.68(15)
C13 C8 C9 C10 -0.8(2)
C8 C9 C10 C11 0.6(3)
C9 C10 C11 C12 -0.2(3)
C10 C11 C12 C13 -0.1(3)
C7 C8 C13 C14 0.2(2)
C9 C8 C13 C14 -179.35(15)
C7 C8 C13 C12 -179.93(15)
C9 C8 C13 C12 0.5(2)
C11 C12 C13 C14 179.78(16)
C11 C12 C13 C8 -0.1(2)
C8 C13 C14 C15 -0.6(2)
C12 C13 C14 C15 179.57(16)
C13 C14 C15 C6 0.5(2)
C7 C6 C15 C14 0.0(2)
O1 C6 C15 C14 -176.10(14)

_cod_database_fobs_code 2243004
